data_7033641
loop_
_publ_author_name
'Haiges, R.'
'B\'elanger-Chabot, G'
'Kaplan, S. M.'
'Christe, K. O.'

_publ_section_title
;
 Synthesis and structural characterization of
 3,5-dinitro-1,2,4-triazolates.
;
_journal_issue 7
_journal_name_full 'Dalton transactions (Cambridge, England : 2003)'
_journal_page_first 2978
_journal_page_last 2988
_journal_paper_doi 10.1039/c4dt03583f
_journal_volume 44
_journal_year 2015
_chemical_formula_sum 'C6 H12 N6 O4'
_chemical_formula_weight 232.22
_chemical_name_common 'Et2NH2 DNT'
_space_group_crystal_system triclinic
_space_group_IT_number 2
_space_group_name_Hall '-P 1'
_space_group_name_H-M_alt 'P -1'
_symmetry_space_group_name_Hall '-P 1'
_symmetry_space_group_name_H-M 'P -1'
_atom_sites_solution_hydrogens mixed
_audit_update_record
;
2015-01-02 deposited with the CCDC.
2015-01-09 downloaded from the CCDC.
;
_cell_angle_alpha 73.347(3)
_cell_angle_beta 73.673(2)
_cell_angle_gamma 77.130(3)
_cell_formula_units_Z 2
_cell_length_a 7.3101(9)
_cell_length_b 8.1876(10)
_cell_length_c 9.9470(12)
_cell_measurement_reflns_used 6034
_cell_measurement_temperature 100.(2)
_cell_measurement_theta_max 62.7874
_cell_measurement_theta_min 4.7759
_cell_volume 540.79(11)
_computing_cell_refinement 'APEX2 v2014.1-1 (Bruker AXS)'
_computing_data_collection 'Bruker Instrument Service v2012.12.0.3'
_computing_data_reduction 'SAINT V8.34A (Bruker AXS, 2013)'
_computing_publication_material 'SHELXTL XLMP 2014/1 (Bruker AXS, 2014)'
_computing_structure_refinement 'SHELXTL XLMP 2014/1 (Bruker AXS, 2014)'
_computing_structure_solution 'SHELXTL XT 2013/5 (Sheldrick, 2013)'
_diffrn_ambient_temperature 100.(2)
_diffrn_detector_area_resol_mean 8.3333
_diffrn_measured_fraction_theta_full 0.822
_diffrn_measured_fraction_theta_max 0.911
_diffrn_measurement_device_type 'Bruker APEX II CCD'
_diffrn_measurement_method 'omega- and phi-scans'
_diffrn_radiation_monochromator 'multi-layer optics'
_diffrn_radiation_type 'CuK\a '
_diffrn_radiation_wavelength 1.54178
_diffrn_reflns_av_R_equivalents 0.0255
_diffrn_reflns_av_unetI/netI 0.0194
_diffrn_reflns_limit_h_max 8
_diffrn_reflns_limit_h_min -8
_diffrn_reflns_limit_k_max 9
_diffrn_reflns_limit_k_min -9
_diffrn_reflns_limit_l_max 11
_diffrn_reflns_limit_l_min -10
_diffrn_reflns_number 8580
_diffrn_reflns_theta_full 63.679
_diffrn_reflns_theta_max 63.184
_diffrn_reflns_theta_min 4.77
_diffrn_source 'IuS microsource'
_exptl_absorpt_coefficient_mu 1.036
_exptl_absorpt_correction_T_max 0.7523
_exptl_absorpt_correction_T_min 0.6498
_exptl_absorpt_correction_type multi-scan
_exptl_absorpt_process_details 'Bruker SADABS V2012/1'
_exptl_crystal_colour yellow
_exptl_crystal_density_diffrn 1.426
_exptl_crystal_density_method 'not measured'
_exptl_crystal_description blade
_exptl_crystal_F_000 244
_exptl_crystal_size_max 0.257
_exptl_crystal_size_mid 0.209
_exptl_crystal_size_min 0.132
_refine_diff_density_max 0.135
_refine_diff_density_min -0.153
_refine_ls_extinction_method none
_refine_ls_goodness_of_fit_ref 1.029
_refine_ls_hydrogen_treatment mixed
_refine_ls_matrix_type full
_refine_ls_number_parameters 153
_refine_ls_number_reflns 1606
_refine_ls_number_restraints 0
_refine_ls_restrained_S_all 1.029
_refine_ls_R_factor_all 0.0292
_refine_ls_R_factor_gt 0.0267
_refine_ls_shift/su_max 0.000
_refine_ls_shift/su_mean 0.000
_refine_ls_structure_factor_coef Fsqd
_refine_ls_weighting_details 'w=1/[\s^2^(Fo^2^)+(0.0318P)^2^+0.1977P] where P=(Fo^2^+2Fc^2^)/3'
_refine_ls_weighting_scheme calc
_refine_ls_wR_factor_gt 0.0671
_refine_ls_wR_factor_ref 0.0689
_reflns_number_gt 1486
_reflns_number_total 1606
_reflns_threshold_expression 'I > 2\s(I)'
_cod_data_source_file c4dt03583f2.cif
_cod_data_source_block I
_cod_depositor_comments 'Adding full bibliography for 7033635--7033643.cif.'
_cod_database_code 7033641

loop_
_space_group_symop_operation_xyz
'x, y, z'
'-x, -y, -z'

loop_
_atom_site_type_symbol
_atom_site_label
_atom_site_fract_x
_atom_site_fract_y
_atom_site_fract_z
_atom_site_U_iso_or_equiv
_atom_site_adp_type
_atom_site_calc_flag
_atom_site_refinement_flags_adp
_atom_site_refinement_flags_posn
_atom_site_occupancy
C C1 0.30428(18) 0.96776(15) 0.44942(13) 0.0203(3) Uani d . . 1
C C2 0.19128(18) 0.85170(16) 0.65347(13) 0.0205(3) Uani d . . 1
N N1 0.17401(15) 1.00668(13) 0.56371(11) 0.0225(3) Uani d . . 1
N N2 0.07672(16) 0.81592(14) 0.80045(12) 0.0253(3) Uani d . . 1
N N3 0.31868(15) 0.72668(13) 0.60306(11) 0.0232(3) Uani d . . 1
N N4 0.39540(16) 0.80537(13) 0.46418(11) 0.0229(3) Uani d . . 1
N N5 0.34971(16) 1.09380(14) 0.31357(11) 0.0245(3) Uani d . . 1
O O1 -0.04076(14) 0.93369(12) 0.84262(10) 0.0346(3) Uani d . . 1
O O2 0.10349(14) 0.66748(12) 0.87414(10) 0.0324(3) Uani d . . 1
O O3 0.25239(15) 1.23739(12) 0.30009(10) 0.0329(3) Uani d . . 1
O O4 0.48527(14) 1.04807(12) 0.21908(10) 0.0336(3) Uani d . . 1
C C3 0.3960(2) 0.6689(2) 0.11641(16) 0.0342(4) Uani d . . 1
H H3B 0.3867 0.5472 0.1633 0.051 Uiso calc U R 1
H H3C 0.363 0.6978 0.0226 0.051 Uiso calc U R 1
H H3A 0.3063 0.7415 0.1773 0.051 Uiso calc U R 1
C C4 0.59929(19) 0.69976(17) 0.09498(13) 0.0246(3) Uani d . . 1
H H4B 0.6887 0.6329 0.0277 0.03 Uiso calc U R 1
H H4A 0.6073 0.8236 0.0514 0.03 Uiso calc U R 1
C C5 0.84965(19) 0.69389(17) 0.22467(14) 0.0253(3) Uani d . . 1
H H5A 0.8394 0.8209 0.2038 0.03 Uiso calc U R 1
H H5B 0.947 0.6533 0.1445 0.03 Uiso calc U R 1
C C6 0.9130(2) 0.61250(17) 0.36410(14) 0.0268(3) Uani d . . 1
H H6B 1.0273 0.6582 0.3615 0.04 Uiso calc U R 1
H H6C 0.9443 0.4871 0.3763 0.04 Uiso calc U R 1
H H6A 0.8085 0.6393 0.445 0.04 Uiso calc U R 1
H H1 0.569(2) 0.700(2) 0.3006(17) 0.032 Uiso d U . 1
H H2 0.662(2) 0.532(2) 0.2719(17) 0.032 Uiso d U . 1
N N6 0.65847(16) 0.64737(14) 0.23511(11) 0.0211(3) Uani d . . 1

loop_
_atom_site_aniso_label
_atom_site_aniso_U_11
_atom_site_aniso_U_22
_atom_site_aniso_U_33
_atom_site_aniso_U_12
_atom_site_aniso_U_13
_atom_site_aniso_U_23
C1 0.0205(7) 0.0192(6) 0.0210(7) -0.0029(5) -0.0052(5) -0.0038(5)
C2 0.0198(7) 0.0204(6) 0.0215(6) -0.0038(5) -0.0032(5) -0.0062(5)
N1 0.0224(6) 0.0200(6) 0.0249(6) -0.0031(5) -0.0046(5) -0.0063(5)
N2 0.0265(6) 0.0235(6) 0.0246(6) -0.0055(5) -0.0001(5) -0.0079(5)
N3 0.0233(6) 0.0217(6) 0.0208(6) -0.0024(5) -0.0018(4) -0.0033(4)
N4 0.0232(6) 0.0209(5) 0.0209(6) -0.0020(5) -0.0026(4) -0.0027(4)
N5 0.0282(6) 0.0219(6) 0.0224(6) -0.0032(5) -0.0065(5) -0.0039(5)
O1 0.0356(6) 0.0266(5) 0.0354(6) -0.0043(4) 0.0080(4) -0.0140(4)
O2 0.0399(6) 0.0251(5) 0.0240(5) -0.0029(4) -0.0009(4) -0.0012(4)
O3 0.0442(6) 0.0187(5) 0.0315(5) 0.0010(4) -0.0101(4) -0.0022(4)
O4 0.0366(6) 0.0314(5) 0.0232(5) -0.0016(4) 0.0009(4) -0.0021(4)
C3 0.0324(8) 0.0376(8) 0.0317(8) -0.0092(7) -0.0095(6) -0.0019(6)
C4 0.0276(8) 0.0247(7) 0.0191(7) -0.0040(6) -0.0052(5) -0.0018(5)
C5 0.0242(7) 0.0279(7) 0.0229(7) -0.0068(6) -0.0021(5) -0.0060(5)
C6 0.0281(7) 0.0263(7) 0.0254(7) -0.0014(6) -0.0064(6) -0.0072(6)
N6 0.0231(6) 0.0183(6) 0.0181(6) -0.0014(5) -0.0017(5) -0.0030(5)

loop_
_atom_type_symbol
_atom_type_description
_atom_type_scat_dispersion_real
_atom_type_scat_dispersion_imag
_atom_type_scat_source
C C 0.0181 0.0091 'International Tables Vol C Tables 4.2.6.8 and 6.1.1.4'
H H 0.0000 0.0000 'International Tables Vol C Tables 4.2.6.8 and 6.1.1.4'
N N 0.0311 0.0180 'International Tables Vol C Tables 4.2.6.8 and 6.1.1.4'
O O 0.0492 0.0322 'International Tables Vol C Tables 4.2.6.8 and 6.1.1.4'

loop_
_geom_angle_atom_site_label_1
_geom_angle_atom_site_label_2
_geom_angle_atom_site_label_3
_geom_angle
N1 C1 N4 117.11(11)
N1 C1 N5 122.62(11)
N4 C1 N5 120.27(11)
N1 C2 N3 117.35(11)
N1 C2 N2 122.51(11)
N3 C2 N2 120.14(11)
C1 N1 C2 97.75(10)
O1 N2 O2 124.50(11)
O1 N2 C2 118.33(11)
O2 N2 C2 117.16(10)
C2 N3 N4 103.83(10)
C1 N4 N3 103.96(10)
O3 N5 O4 124.41(11)
O3 N5 C1 118.42(11)
O4 N5 C1 117.17(10)
N6 C4 C3 110.90(11)
N6 C5 C6 110.30(11)
C4 N6 C5 113.74(10)

loop_
_geom_bond_atom_site_label_1
_geom_bond_atom_site_label_2
_geom_bond_distance
C1 N1 1.3283(16)
C1 N4 1.3348(16)
C1 N5 1.4500(17)
C2 N1 1.3289(16)
C2 N3 1.3317(16)
C2 N2 1.4492(17)
N2 O1 1.2262(14)
N2 O2 1.2316(14)
N3 N4 1.3613(15)
N5 O3 1.2235(14)
N5 O4 1.2322(14)
C3 C4 1.509(2)
C4 N6 1.4926(17)
C5 N6 1.4973(18)
C5 C6 1.5086(19)
